data_7160944
loop_
_publ_author_name
'Chen, Shouxiong'
'Yang, Peiqi'
'Hong, Biqiong'
'Yang, Fafu'
'Weng, Zhiqiang'

_publ_section_title
;
 Synthesis of &#x3b1;-trifluoromethyl-&#x3b2;-lactams <i>via</i> a
 copper-catalyzed Kinugasa reaction of nitrones with
 3,3,3-trifluoropropyne and their defluorination.
;
_journal_issue 9
_journal_name_full 'Organic &amp; biomolecular chemistry'
_journal_page_first 1908
_journal_page_last 1914
_journal_paper_doi 10.1039/d5ob01913c
_journal_volume 24
_journal_year 2026
_chemical_formula_moiety '2(C15 H17 F4 N O S)'
_chemical_formula_sum 'C30 H34 F8 N2 O2 S2'
_chemical_formula_weight 670.71
_space_group_crystal_system triclinic
_space_group_IT_number 2
_space_group_name_Hall '-P 1'
_space_group_name_H-M_alt 'P -1'
_atom_sites_solution_hydrogens geom
_atom_sites_solution_primary dual
_audit_block_doi 10.5517/ccdc.csd.cc2pbslf
_audit_creation_date 2025-08-19
_audit_creation_method
;
Olex2 1.3
(compiled 2020.11.12 svn.r5f609507 for OlexSys, GUI svn.r6408)
;
_audit_update_record
;
2025-08-27 deposited with the CCDC.	2026-02-10 downloaded from the CCDC.
;
_cell_angle_alpha 74.955(5)
_cell_angle_beta 69.286(6)
_cell_angle_gamma 63.657(6)
_cell_formula_units_Z 2
_cell_length_a 11.0610(7)
_cell_length_b 12.0662(8)
_cell_length_c 15.1287(9)
_cell_measurement_reflns_used 5346
_cell_measurement_temperature 298
_cell_measurement_theta_max 24.6590
_cell_measurement_theta_min 2.4290
_cell_volume 1679.8(2)
_computing_cell_refinement 'CrysAlisPro 1.171.39.28b (Rigaku OD, 2015)'
_computing_data_collection 'CrysAlisPro 1.171.39.28b (Rigaku OD, 2015)'
_computing_data_reduction 'CrysAlisPro 1.171.39.28b (Rigaku OD, 2015)'
_computing_molecular_graphics 'Olex2 1.3 (Dolomanov et al., 2009)'
_computing_publication_material 'Olex2 1.3 (Dolomanov et al., 2009)'
_computing_structure_refinement 'SHELXL 2018/3 (Sheldrick, 2015)'
_computing_structure_solution 'SHELXT 2018/2 (Sheldrick, 2018)'
_diffrn_ambient_temperature 298
_diffrn_detector 'CCD plate'
_diffrn_measured_fraction_theta_full 0.996
_diffrn_measured_fraction_theta_max 0.996
_diffrn_measurement_details
;
List of Runs (angles in degrees, time in seconds):

  # Type    Start    End  Width  t~exp~   \w     \q     \k     \f   Frames
#--------------------------------------------------------------------------
  1  \w    -31.00  77.00   0.50    6.46    --   -9.10  29.00 -60.00  216
  2  \w    -12.00  80.00   0.50    6.46    --   -9.10  55.00-180.00  184
  3  \w    -85.00 -60.00   0.50    6.46    --   -9.10  55.00  60.00   50
  4  \w    -29.00  75.00   0.50    6.46    --   -9.10  55.00  60.00  208
  5  \w    -80.00 -52.00   0.50    6.46    --   -9.10  55.00 -60.00   56
  6  \w    -19.00  73.00   0.50    6.46    --   -9.10  55.00 -60.00  184
  7  \w    -90.00 -65.00   0.50    6.46    --   -9.10  55.00  90.00   50
  8  \w     24.00  49.00   0.50    6.46    --   -9.10  55.00  90.00   50
  9  \w    -79.00 -49.00   0.50    6.46    --   -9.10  29.00 -60.00   60
;
_diffrn_measurement_device 'four-circle diffractometer'
_diffrn_measurement_device_type 'XtaLAB AFC11 (RCD3): quarter-chi single'
_diffrn_measurement_method '\w scans'
_diffrn_orient_matrix_type 'CrysAlisPro convention (1999,Acta A55,543-557)'
_diffrn_orient_matrix_UB_11 -0.0170321000
_diffrn_orient_matrix_UB_12 -0.0524251000
_diffrn_orient_matrix_UB_13 0.0071661000
_diffrn_orient_matrix_UB_21 -0.0057233000
_diffrn_orient_matrix_UB_22 0.0138211000
_diffrn_orient_matrix_UB_23 -0.0472286000
_diffrn_orient_matrix_UB_31 0.0722390000
_diffrn_orient_matrix_UB_32 -0.0378008000
_diffrn_orient_matrix_UB_33 -0.0163954000
_diffrn_radiation_monochromator graphite
_diffrn_radiation_probe x-ray
_diffrn_radiation_type 'Mo K\a'
_diffrn_radiation_wavelength 0.71073
_diffrn_reflns_av_R_equivalents 0.0303
_diffrn_reflns_av_unetI/netI 0.0297
_diffrn_reflns_Laue_measured_fraction_full 0.996
_diffrn_reflns_Laue_measured_fraction_max 0.996
_diffrn_reflns_limit_h_max 12
_diffrn_reflns_limit_h_min -13
_diffrn_reflns_limit_k_max 14
_diffrn_reflns_limit_k_min -14
_diffrn_reflns_limit_l_max 18
_diffrn_reflns_limit_l_min -18
_diffrn_reflns_number 20514
_diffrn_reflns_point_group_measured_fraction_full 0.996
_diffrn_reflns_point_group_measured_fraction_max 0.996
_diffrn_reflns_theta_full 25.027
_diffrn_reflns_theta_max 25.027
_diffrn_reflns_theta_min 2.175
_diffrn_source 'fine-focus sealed X-ray tube'
_diffrn_source_type 'Enhance (Mo) X-ray Source'
_exptl_absorpt_coefficient_mu 0.232
_exptl_absorpt_correction_T_max 1.00000
_exptl_absorpt_correction_T_min 0.25755
_exptl_absorpt_correction_type multi-scan
_exptl_absorpt_process_details
;
CrysAlisPro 1.171.39.28b (Rigaku Oxford Diffraction, 2015)
Empirical absorption correction using spherical harmonics,
 implemented in SCALE3 ABSPACK scaling algorithm.
;
_exptl_crystal_colour 'clear light colourless'
_exptl_crystal_colour_lustre clear
_exptl_crystal_colour_modifier light
_exptl_crystal_colour_primary colourless
_exptl_crystal_density_diffrn 1.326
_exptl_crystal_description plate
_exptl_crystal_F_000 696
_exptl_crystal_size_max 0.05
_exptl_crystal_size_mid 0.05
_exptl_crystal_size_min 0.03
_refine_diff_density_max 0.672
_refine_diff_density_min -0.365
_refine_diff_density_rms 0.076
_refine_ls_extinction_method none
_refine_ls_goodness_of_fit_ref 1.054
_refine_ls_hydrogen_treatment constr
_refine_ls_matrix_type full
_refine_ls_number_parameters 421
_refine_ls_number_reflns 5903
_refine_ls_number_restraints 70
_refine_ls_restrained_S_all 1.117
_refine_ls_R_factor_all 0.1022
_refine_ls_R_factor_gt 0.0804
_refine_ls_shift/su_max 0.001
_refine_ls_shift/su_mean 0.000
_refine_ls_structure_factor_coef Fsqd
_refine_ls_weighting_details 'w=1/[\s^2^(Fo^2^)+(0.1780P)^2^+0.5159P] where P=(Fo^2^+2Fc^2^)/3'
_refine_ls_weighting_scheme calc
_refine_ls_wR_factor_gt 0.2508
_refine_ls_wR_factor_ref 0.2726
_reflns_Friedel_coverage 0.000
_reflns_number_gt 4219
_reflns_number_total 5903
_reflns_threshold_expression 'I > 2\s(I)'
_cod_data_source_file d5ob01913c2.cif
_cod_data_source_block ysh-4-20250729
_cod_depositor_comments 'Adding full bibliography for 7160944--7160947.cif.'
_cod_database_code 7160944
_shelx_shelxl_version_number 2018/3
_shelx_space_group_comment
;
The symmetry employed for this shelxl refinement is uniquely defined
by the following loop, which should always be used as a source of
symmetry information in preference to the above space-group names.
They are only intended as comments.
;
_shelx_estimated_absorpt_t_max 0.993
_shelx_estimated_absorpt_t_min 0.989
_reflns_odcompleteness_completeness 99.84
_reflns_odcompleteness_iscentric 1
_reflns_odcompleteness_theta 26.32
_olex2_refinement_description
;
1. Fixed Uiso
 At 1.2 times of:
  All C(H) groups, All C(H,H) groups
 At 1.5 times of:
  All C(H,H,H) groups
2. Restrained distances
 S001-C17 = S1-C15
 1.74 with sigma of 0.001
3. Rigid bond restraints
 S001, C17
 with sigma for 1-2 distances of 0.01 and sigma for 1-3 distances of 0.02
 S1, C15
 with sigma for 1-2 distances of 0.01 and sigma for 1-3 distances of 0.02
 C17
 with sigma for 1-2 distances of 0.01 and sigma for 1-3 distances of 0.02
 C016, F6
 with sigma for 1-2 distances of 0.005 and sigma for 1-3 distances of 0.01
4. Uiso/Uaniso restraints and constraints
Uanis(C15) \\sim Ueq, Uanis(C17) \\sim Ueq: with sigma of 0.01 and sigma for
terminal atoms of 0.02
Uanis(C16) \\sim Ueq, Uanis(C17) \\sim Ueq: with sigma of 0.01 and sigma for
terminal atoms of 0.02
Uanis(C8) \\sim Ueq, Uanis(C013) \\sim Ueq, Uanis(C016) \\sim Ueq, Uanis(C014)
\\sim Ueq: with sigma of 0.01 and sigma for terminal atoms of 0.02
Uanis(C013) \\sim Ueq: with sigma of 0.005 and sigma for terminal atoms of 0.01
Uanis(S1) \\sim Ueq, Uanis(S001) \\sim Ueq: with sigma of 0.01 and sigma for
terminal atoms of 0.02
Uanis(F6) \\sim Ueq, Uanis(C016) \\sim Ueq, Uanis(F1) \\sim Ueq: with sigma of
0.01 and sigma for terminal atoms of 0.02
5. Others
 Fixed Sof: C17(0.5) H17A(0.5) H17B(0.5) C16(0.5) H16A(0.5) H16B(0.5) F5(0.5)
 F6(0.5)
6.a Ternary CH refined with riding coordinates:
 C00D(H00D), C4(H4), C00O(H00O), C2(H2)
6.b Secondary CH2 refined with riding coordinates:
 C15(H15A,H15B), C17(H17A,H17B), C16(H16A,H16B)
6.c Aromatic/amide H refined with riding coordinates:
 C14(H14), C00L(H00L), C00N(H00N), C13(H13), C00Q(H00Q), C10(H10), C00T(H00T),
 C11(H11)
6.d Idealised Me refined as rotating group:
 C8(H8A,H8B,H8C), C6(H6A,H6B,H6C), C7(H7A,H7B,H7C), C013(H01A,H01B,H01C),
 C014(H01D,H01E,H01F), C016(H01G,H01H,H01I)
;
_smtbx_masks_void_probe_radius 1.2
_smtbx_masks_void_truncation_radius 1.2
_olex2_submission_special_instructions 'No special instructions were received'
_oxdiff_exptl_absorpt_empirical_details
;
Empirical correction (ABSPACK) includes:
- Absorption correction using spherical harmonics
- Frame scaling
;
_oxdiff_exptl_absorpt_empirical_full_max 3.732
_oxdiff_exptl_absorpt_empirical_full_min 0.705

loop_
_space_group_symop_operation_xyz
'x, y, z'
'-x, -y, -z'

loop_
_atom_site_label
_atom_site_type_symbol
_atom_site_fract_x
_atom_site_fract_y
_atom_site_fract_z
_atom_site_U_iso_or_equiv
_atom_site_adp_type
_atom_site_occupancy
_atom_site_site_symmetry_order
_atom_site_calc_flag
_atom_site_refinement_flags_posn
_atom_site_refinement_flags_adp
_atom_site_refinement_flags_occupancy
_atom_site_disorder_assembly
_atom_site_disorder_group
S001 S 0.10043(14) 0.41067(12) 0.83921(7) 0.0926(4) Uani 1 1 d D U . . .
S1 S 0.25711(12) 1.00310(15) 0.03249(11) 0.1138(6) Uani 1 1 d D U . . .
N003 N 0.0884(3) 0.7902(2) 0.41246(18) 0.0584(7) Uani 1 1 d . . . . .
F004 F 0.3852(3) 0.8347(3) 0.30929(18) 0.1141(10) Uani 1 1 d . . . . .
N1 N -0.4441(3) 1.3199(3) 0.23234(19) 0.0623(7) Uani 1 1 d . . . . .
F4 F -0.5901(3) 1.5795(3) 0.1049(2) 0.1187(10) Uani 1 1 d . . . . .
O007 O 0.0349(4) 1.0041(2) 0.37347(19) 0.0930(10) Uani 1 1 d . . . . .
F008 F 0.4549(3) 0.7799(4) 0.4342(3) 0.1262(11) Uani 1 1 d . . . . .
O1 O -0.5551(4) 1.4776(3) 0.3309(2) 0.1033(11) Uani 1 1 d . . . . .
C00A C 0.1758(3) 0.6406(3) 0.5507(2) 0.0483(7) Uani 1 1 d . . . . .
C9 C -0.2055(3) 1.2593(3) 0.1113(2) 0.0510(7) Uani 1 1 d . . . . .
F2 F -0.4031(5) 1.6019(3) 0.0206(3) 0.1407(13) Uani 1 1 d . . . . .
C00D C 0.2070(3) 0.7156(3) 0.4551(2) 0.0514(7) Uani 1 1 d . . . . .
H00D H 0.289544 0.664571 0.409691 0.062 Uiso 1 1 calc R U . . .
F00E F 0.3351(5) 0.9727(3) 0.3944(3) 0.1544(16) Uani 1 1 d . . . . .
F3 F -0.5164(4) 1.6884(3) 0.1486(3) 0.1428(13) Uani 1 1 d . . . . .
C14 C -0.1374(4) 1.2219(3) 0.0223(2) 0.0598(8) Uani 1 1 d . . . . .
H14 H -0.186473 1.247679 -0.023046 0.072 Uiso 1 1 calc R U . . .
C4 C -0.3573(3) 1.3448(3) 0.1357(2) 0.0565(8) Uani 1 1 d . . . . .
H4 H -0.401101 1.354100 0.086731 0.068 Uiso 1 1 calc R U . . .
C00I C 0.0955(4) 0.8996(3) 0.4066(2) 0.0644(9) Uani 1 1 d . . . . .
C00J C 0.1288(4) 0.5014(3) 0.7275(2) 0.0589(8) Uani 1 1 d . . . . .
C3 C -0.4799(4) 1.4311(4) 0.2590(3) 0.0707(10) Uani 1 1 d . . . . .
C00L C 0.2733(4) 0.5236(3) 0.5697(2) 0.0647(9) Uani 1 1 d . . . . .
H00L H 0.356297 0.490547 0.522862 0.078 Uiso 1 1 calc R U . . .
C12 C 0.0789(4) 1.1058(3) 0.0649(3) 0.0672(9) Uani 1 1 d . . . . .
C00N C 0.0562(4) 0.6876(3) 0.6209(2) 0.0599(8) Uani 1 1 d . . . . .
H00N H -0.009447 0.767324 0.609501 0.072 Uiso 1 1 calc R U . . .
C00O C 0.2140(4) 0.8405(3) 0.4551(2) 0.0600(8) Uani 1 1 d . . . . .
H00O H 0.181986 0.863123 0.519589 0.072 Uiso 1 1 calc R U . . .
C13 C 0.0046(4) 1.1456(4) -0.0005(2) 0.0684(9) Uani 1 1 d . . . . .
H13 H 0.049656 1.121366 -0.061206 0.082 Uiso 1 1 calc R U . . .
C00Q C 0.0307(4) 0.6186(4) 0.7087(2) 0.0656(9) Uani 1 1 d . . . . .
H00Q H -0.052674 0.651154 0.755314 0.079 Uiso 1 1 calc R U . . .
C10 C -0.1285(4) 1.2181(4) 0.1773(2) 0.0711(10) Uani 1 1 d . . . . .
H10 H -0.173094 1.242952 0.237853 0.085 Uiso 1 1 calc R U . . .
C00S C 0.0146(4) 0.7519(4) 0.3682(3) 0.0690(9) Uani 1 1 d . . . . .
C00T C 0.2490(4) 0.4550(3) 0.6575(3) 0.0722(10) Uani 1 1 d . . . . .
H00T H 0.315644 0.375986 0.669182 0.087 Uiso 1 1 calc R U . . .
C5 C -0.4985(4) 1.2202(4) 0.2745(3) 0.0760(11) Uani 1 1 d . . . . .
C2 C -0.3926(4) 1.4731(3) 0.1639(3) 0.0663(9) Uani 1 1 d . . . . .
H2 H -0.310617 1.479333 0.170102 0.080 Uiso 1 1 calc R U . . .
C11 C 0.0101(4) 1.1424(4) 0.1557(3) 0.0781(11) Uani 1 1 d . . . . .
H11 H 0.058736 1.115190 0.201440 0.094 Uiso 1 1 calc R U . . .
C00X C 0.3489(6) 0.8557(4) 0.3989(3) 0.0885(13) Uani 1 1 d . . . . .
C1 C -0.4740(6) 1.5855(4) 0.1098(4) 0.0956(14) Uani 1 1 d . . . . .
C8 C -0.4170(8) 1.1132(6) 0.2167(6) 0.148(3) Uani 1 1 d . U . . .
H8A H -0.425064 1.141408 0.152821 0.222 Uiso 1 1 calc R U . . .
H8B H -0.453634 1.049428 0.244507 0.222 Uiso 1 1 calc R U . . .
H8C H -0.320067 1.080169 0.215781 0.222 Uiso 1 1 calc R U . . .
C6 C -0.6508(6) 1.2747(6) 0.2785(7) 0.158(3) Uani 1 1 d . . . . .
H6A H -0.704062 1.325158 0.329676 0.237 Uiso 1 1 calc R U . . .
H6B H -0.682268 1.208706 0.288888 0.237 Uiso 1 1 calc R U . . .
H6C H -0.663892 1.325183 0.219370 0.237 Uiso 1 1 calc R U . . .
C7 C -0.4789(11) 1.1723(8) 0.3733(5) 0.167(3) Uani 1 1 d . . . . .
H7A H -0.382826 1.149807 0.370417 0.251 Uiso 1 1 calc R U . . .
H7B H -0.502407 1.100491 0.397883 0.251 Uiso 1 1 calc R U . . .
H7C H -0.538881 1.236172 0.414227 0.251 Uiso 1 1 calc R U . . .
C013 C 0.0470(9) 0.6160(6) 0.3978(6) 0.143(2) Uani 1 1 d . U . . .
H01A H 0.145052 0.572546 0.394001 0.214 Uiso 1 1 calc R U . . .
H01B H 0.024110 0.584539 0.356408 0.214 Uiso 1 1 calc R U . . .
H01C H -0.007428 0.603528 0.462143 0.214 Uiso 1 1 calc R U . . .
C014 C 0.0729(10) 0.7735(8) 0.2635(4) 0.153(3) Uani 1 1 d . U . . .
H01D H 0.063001 0.858799 0.245135 0.230 Uiso 1 1 calc R U . . .
H01E H 0.022835 0.755939 0.231977 0.230 Uiso 1 1 calc R U . . .
H01F H 0.170412 0.719738 0.245665 0.230 Uiso 1 1 calc R U . . .
C016 C -0.1377(7) 0.8291(10) 0.4009(7) 0.187(4) Uani 1 1 d . U . . .
H01G H -0.171966 0.807102 0.467979 0.280 Uiso 1 1 calc R U . . .
H01H H -0.187352 0.814512 0.367268 0.280 Uiso 1 1 calc R U . . .
H01I H -0.152187 0.915627 0.388565 0.280 Uiso 1 1 calc R U . . .
C15 C 0.3304(6) 1.0194(7) 0.1105(4) 0.139(2) Uani 1 1 d D U . . .
H15A H 0.268435 1.020926 0.174689 0.166 Uiso 1 1 calc R U . . .
H15B H 0.419883 0.950566 0.110634 0.166 Uiso 1 1 calc R U . . .
C17 C 0.2519(7) 0.2761(7) 0.8383(9) 0.118(3) Uani 0.5 1 d D U P . .
H17A H 0.333710 0.296729 0.806655 0.142 Uiso 0.5 1 calc R U P . .
H17B H 0.254778 0.240525 0.903248 0.142 Uiso 0.5 1 calc R U P . .
C16 C -0.048(2) 0.4987(17) 0.9140(11) 0.149(5) Uani 0.5 1 d . U P . .
H16A H -0.054000 0.456694 0.978470 0.178 Uiso 0.5 1 calc R U P . .
H16B H -0.043700 0.577764 0.912228 0.178 Uiso 0.5 1 calc R U P . .
F1 F 0.3481(6) 1.1287(6) 0.0790(7) 0.256(3) Uani 1 1 d . U . . .
F5 F 0.2554(11) 0.1919(7) 0.7928(6) 0.160(3) Uani 0.5 1 d . . P . .
F6 F -0.1482(16) 0.5172(16) 0.8945(10) 0.279(8) Uani 0.5 1 d . U P . .

loop_
_atom_site_aniso_label
_atom_site_aniso_U_11
_atom_site_aniso_U_22
_atom_site_aniso_U_33
_atom_site_aniso_U_23
_atom_site_aniso_U_13
_atom_site_aniso_U_12
S001 0.1163(10) 0.1024(9) 0.0612(6) 0.0189(5) -0.0291(6) -0.0565(7)
S1 0.0635(7) 0.1224(11) 0.1401(12) -0.0630(10) -0.0243(7) -0.0003(7)
N003 0.0699(17) 0.0472(14) 0.0546(14) -0.0030(11) -0.0212(13) -0.0185(12)
F004 0.131(2) 0.140(2) 0.0723(15) -0.0236(15) 0.0150(15) -0.081(2)
N1 0.0548(15) 0.0732(18) 0.0602(16) -0.0270(14) -0.0036(13) -0.0252(14)
F4 0.096(2) 0.108(2) 0.147(3) -0.0209(18) -0.0662(19) -0.0075(16)
O007 0.138(3) 0.0444(14) 0.0693(16) -0.0016(12) -0.0331(17) -0.0110(15)
F008 0.091(2) 0.171(3) 0.129(2) -0.031(2) -0.0187(18) -0.064(2)
O1 0.100(2) 0.110(2) 0.086(2) -0.0584(19) -0.0036(17) -0.0205(18)
C00A 0.0534(17) 0.0436(15) 0.0511(16) -0.0086(12) -0.0154(13) -0.0194(13)
C9 0.0523(17) 0.0583(17) 0.0458(15) -0.0105(13) -0.0098(13) -0.0250(14)
F2 0.164(3) 0.102(2) 0.113(2) 0.0207(17) -0.030(2) -0.040(2)
C00D 0.0564(17) 0.0425(15) 0.0495(16) -0.0102(12) -0.0100(13) -0.0154(13)
F00E 0.196(4) 0.126(2) 0.166(3) -0.045(2) 0.022(3) -0.124(3)
F3 0.172(3) 0.0620(16) 0.180(3) -0.0332(19) -0.066(3) -0.0104(18)
C14 0.068(2) 0.0646(19) 0.0449(16) -0.0060(14) -0.0173(15) -0.0228(16)
C4 0.0544(18) 0.0629(19) 0.0548(17) -0.0156(14) -0.0135(14) -0.0216(15)
C00I 0.088(2) 0.0414(17) 0.0460(16) -0.0070(13) -0.0082(16) -0.0170(16)
C00J 0.070(2) 0.068(2) 0.0525(17) 0.0015(15) -0.0240(16) -0.0381(18)
C3 0.0569(19) 0.079(2) 0.075(2) -0.029(2) -0.0181(18) -0.0146(17)
C00L 0.0592(19) 0.0548(18) 0.0625(19) -0.0042(15) -0.0144(16) -0.0103(15)
C12 0.057(2) 0.068(2) 0.073(2) -0.0203(17) -0.0106(17) -0.0198(17)
C00N 0.062(2) 0.0496(17) 0.0569(18) -0.0091(14) -0.0133(15) -0.0135(15)
C00O 0.079(2) 0.0492(17) 0.0502(16) -0.0123(14) -0.0080(16) -0.0280(16)
C13 0.069(2) 0.079(2) 0.0491(17) -0.0167(16) -0.0056(16) -0.0256(19)
C00Q 0.065(2) 0.077(2) 0.0526(18) -0.0130(16) -0.0068(15) -0.0308(18)
C10 0.060(2) 0.099(3) 0.0509(18) -0.0250(18) -0.0143(15) -0.0205(19)
C00S 0.071(2) 0.074(2) 0.064(2) -0.0046(17) -0.0300(18) -0.0241(18)
C00T 0.067(2) 0.059(2) 0.070(2) 0.0062(17) -0.0245(18) -0.0109(17)
C5 0.067(2) 0.084(3) 0.074(2) -0.020(2) 0.0002(18) -0.036(2)
C2 0.061(2) 0.063(2) 0.078(2) -0.0211(17) -0.0202(18) -0.0202(16)
C11 0.068(2) 0.099(3) 0.070(2) -0.017(2) -0.0310(19) -0.022(2)
C00X 0.104(3) 0.086(3) 0.078(3) -0.021(2) 0.004(3) -0.055(3)
C1 0.100(3) 0.072(3) 0.102(4) -0.013(2) -0.028(3) -0.021(2)
C8 0.156(5) 0.124(5) 0.173(6) -0.065(4) 0.029(5) -0.092(4)
C6 0.072(3) 0.118(5) 0.271(10) -0.022(5) -0.021(4) -0.047(3)
C7 0.252(10) 0.173(7) 0.122(5) 0.034(5) -0.079(6) -0.128(7)
C013 0.208(6) 0.116(4) 0.183(5) 0.009(4) -0.118(5) -0.097(4)
C014 0.241(8) 0.214(7) 0.072(3) -0.019(4) -0.038(4) -0.150(7)
C016 0.085(4) 0.259(10) 0.237(9) -0.126(8) -0.050(5) -0.028(5)
C15 0.087(3) 0.153(5) 0.146(5) 0.000(4) -0.043(3) -0.024(3)
C17 0.137(7) 0.112(6) 0.111(6) 0.017(5) -0.051(6) -0.058(5)
C16 0.156(9) 0.152(9) 0.107(7) 0.023(6) -0.027(7) -0.062(7)
F1 0.163(4) 0.203(5) 0.466(11) -0.088(6) -0.131(6) -0.068(4)
F5 0.230(9) 0.106(5) 0.155(6) 0.003(4) -0.066(6) -0.076(6)
F6 0.191(10) 0.273(12) 0.190(10) 0.071(9) 0.030(8) -0.049(9)

loop_
_atom_type_symbol
_atom_type_description
_atom_type_scat_dispersion_real
_atom_type_scat_dispersion_imag
_atom_type_scat_source
C C 0.0033 0.0016 'International Tables Vol C Tables 4.2.6.8 and 6.1.1.4'
H H 0.0000 0.0000 'International Tables Vol C Tables 4.2.6.8 and 6.1.1.4'
F F 0.0171 0.0103 'International Tables Vol C Tables 4.2.6.8 and 6.1.1.4'
N N 0.0061 0.0033 'International Tables Vol C Tables 4.2.6.8 and 6.1.1.4'
O O 0.0106 0.0060 'International Tables Vol C Tables 4.2.6.8 and 6.1.1.4'
S S 0.1246 0.1234 'International Tables Vol C Tables 4.2.6.8 and 6.1.1.4'

loop_
_geom_angle_atom_site_label_1
_geom_angle_atom_site_label_2
_geom_angle_atom_site_label_3
_geom_angle
_geom_angle_site_symmetry_1
_geom_angle_site_symmetry_3
_geom_angle_publ_flag
C17 S001 C00J 107.7(4) . . ?
C16 S001 C00J 108.5(6) . . ?
C16 S001 C17 142.0(7) . . ?
C15 S1 C12 104.7(3) . . ?
C00D N003 C00S 131.1(3) . . ?
C00I N003 C00D 95.4(3) . . ?
C00I N003 C00S 131.7(3) . . ?
C4 N1 C5 130.9(3) . . ?
C3 N1 C4 95.3(3) . . ?
C3 N1 C5 132.4(3) . . ?
C00L C00A C00D 119.5(3) . . ?
C00N C00A C00D 121.8(3) . . ?
C00N C00A C00L 118.6(3) . . ?
C14 C9 C4 120.8(3) . . ?
C14 C9 C10 118.1(3) . . ?
C10 C9 C4 121.1(3) . . ?
N003 C00D C00A 116.8(3) . . ?
N003 C00D H00D 111.5 . . ?
N003 C00D C00O 86.5(2) . . ?
C00A C00D H00D 111.5 . . ?
C00A C00D C00O 116.7(2) . . ?
C00O C00D H00D 111.5 . . ?
C9 C14 H14 119.8 . . ?
C9 C14 C13 120.3(3) . . ?
C13 C14 H14 119.8 . . ?
N1 C4 C9 116.8(3) . . ?
N1 C4 H4 111.6 . . ?
N1 C4 C2 86.7(2) . . ?
C9 C4 H4 111.6 . . ?
C9 C4 C2 116.4(3) . . ?
C2 C4 H4 111.6 . . ?
N003 C00I C00O 92.4(3) . . ?
O007 C00I N003 133.9(4) . . ?
O007 C00I C00O 133.6(4) . . ?
C00Q C00J S001 121.5(3) . . ?
C00T C00J S001 119.8(3) . . ?
C00T C00J C00Q 118.7(3) . . ?
N1 C3 C2 92.7(3) . . ?
O1 C3 N1 132.3(4) . . ?
O1 C3 C2 135.0(4) . . ?
C00A C00L H00L 119.7 . . ?
C00T C00L C00A 120.5(3) . . ?
C00T C00L H00L 119.7 . . ?
C13 C12 S1 118.5(3) . . ?
C13 C12 C11 118.9(3) . . ?
C11 C12 S1 122.5(3) . . ?
C00A C00N H00N 119.5 . . ?
C00A C00N C00Q 121.0(3) . . ?
C00Q C00N H00N 119.5 . . ?
C00D C00O H00O 111.9 . . ?
C00I C00O C00D 85.5(2) . . ?
C00I C00O H00O 111.9 . . ?
C00X C00O C00D 116.7(3) . . ?
C00X C00O C00I 116.4(3) . . ?
C00X C00O H00O 111.9 . . ?
C14 C13 H13 119.5 . . ?
C12 C13 C14 121.1(3) . . ?
C12 C13 H13 119.5 . . ?
C00J C00Q C00N 120.2(3) . . ?
C00J C00Q H00Q 119.9 . . ?
C00N C00Q H00Q 119.9 . . ?
C9 C10 H10 119.1 . . ?
C11 C10 C9 121.9(3) . . ?
C11 C10 H10 119.1 . . ?
N003 C00S C013 108.5(3) . . ?
C014 C00S N003 106.8(4) . . ?
C014 C00S C013 109.2(5) . . ?
C014 C00S C016 112.6(6) . . ?
C016 C00S N003 107.3(4) . . ?
C016 C00S C013 112.3(6) . . ?
C00J C00T C00L 120.9(3) . . ?
C00J C00T H00T 119.5 . . ?
C00L C00T H00T 119.5 . . ?
N1 C5 C8 110.2(3) . . ?
N1 C5 C6 107.9(4) . . ?
N1 C5 C7 109.0(4) . . ?
C8 C5 C6 111.5(5) . . ?
C8 C5 C7 107.5(6) . . ?
C6 C5 C7 110.7(6) . . ?
C4 C2 H2 112.4 . . ?
C3 C2 C4 85.3(3) . . ?
C3 C2 H2 112.4 . . ?
C1 C2 C4 117.1(3) . . ?
C1 C2 C3 114.6(4) . . ?
C1 C2 H2 112.4 . . ?
C12 C11 H11 120.1 . . ?
C10 C11 C12 119.8(3) . . ?
C10 C11 H11 120.1 . . ?
F004 C00X F00E 105.9(4) . . ?
F004 C00X C00O 111.4(4) . . ?
F008 C00X F004 107.1(4) . . ?
F008 C00X F00E 108.4(5) . . ?
F008 C00X C00O 113.1(4) . . ?
F00E C00X C00O 110.7(4) . . ?
F4 C1 C2 112.5(4) . . ?
F2 C1 F4 104.6(5) . . ?
F2 C1 F3 108.0(5) . . ?
F2 C1 C2 112.6(4) . . ?
F3 C1 F4 106.6(4) . . ?
F3 C1 C2 112.0(4) . . ?
C5 C8 H8A 109.5 . . ?
C5 C8 H8B 109.5 . . ?
C5 C8 H8C 109.5 . . ?
H8A C8 H8B 109.5 . . ?
H8A C8 H8C 109.5 . . ?
H8B C8 H8C 109.5 . . ?
C5 C6 H6A 109.5 . . ?
C5 C6 H6B 109.5 . . ?
C5 C6 H6C 109.5 . . ?
H6A C6 H6B 109.5 . . ?
H6A C6 H6C 109.5 . . ?
H6B C6 H6C 109.5 . . ?
C5 C7 H7A 109.5 . . ?
C5 C7 H7B 109.5 . . ?
C5 C7 H7C 109.5 . . ?
H7A C7 H7B 109.5 . . ?
H7A C7 H7C 109.5 . . ?
H7B C7 H7C 109.5 . . ?
C00S C013 H01A 109.5 . . ?
C00S C013 H01B 109.5 . . ?
C00S C013 H01C 109.5 . . ?
H01A C013 H01B 109.5 . . ?
H01A C013 H01C 109.5 . . ?
H01B C013 H01C 109.5 . . ?
C00S C014 H01D 109.5 . . ?
C00S C014 H01E 109.5 . . ?
C00S C014 H01F 109.5 . . ?
H01D C014 H01E 109.5 . . ?
H01D C014 H01F 109.5 . . ?
H01E C014 H01F 109.5 . . ?
C00S C016 H01G 109.5 . . ?
C00S C016 H01H 109.5 . . ?
C00S C016 H01I 109.5 . . ?
H01G C016 H01H 109.5 . . ?
H01G C016 H01I 109.5 . . ?
H01H C016 H01I 109.5 . . ?
S1 C15 H15A 110.4 . . ?
S1 C15 H15B 110.4 . . ?
H15A C15 H15B 108.6 . . ?
F1 C15 S1 106.6(5) . . ?
F1 C15 H15A 110.4 . . ?
F1 C15 H15B 110.4 . . ?
S001 C17 H17A 109.5 . . ?
S001 C17 H17B 109.5 . . ?
H17A C17 H17B 108.1 . . ?
F5 C17 S001 110.6(8) . . ?
F5 C17 H17A 109.5 . . ?
F5 C17 H17B 109.5 . . ?
S001 C16 H16A 109.1 . . ?
S001 C16 H16B 109.1 . . ?
H16A C16 H16B 107.8 . . ?
F6 C16 S001 112.5(17) . . ?
F6 C16 H16A 109.1 . . ?
F6 C16 H16B 109.1 . . ?

loop_
_geom_bond_atom_site_label_1
_geom_bond_atom_site_label_2
_geom_bond_distance
_geom_bond_site_symmetry_2
_geom_bond_publ_flag
S001 C00J 1.767(3) . ?
S001 C17 1.7396(11) . ?
S001 C16 1.694(18) . ?
S1 C12 1.768(4) . ?
S1 C15 1.7397(10) . ?
N003 C00D 1.482(4) . ?
N003 C00I 1.335(4) . ?
N003 C00S 1.486(5) . ?
F004 C00X 1.328(5) . ?
N1 C4 1.478(4) . ?
N1 C3 1.348(5) . ?
N1 C5 1.478(5) . ?
F4 C1 1.345(6) . ?
O007 C00I 1.204(4) . ?
F008 C00X 1.317(6) . ?
O1 C3 1.206(4) . ?
C00A C00D 1.508(4) . ?
C00A C00L 1.377(5) . ?
C00A C00N 1.362(4) . ?
C9 C14 1.372(4) . ?
C9 C4 1.497(4) . ?
C9 C10 1.391(5) . ?
F2 C1 1.313(6) . ?
C00D H00D 0.9800 . ?
C00D C00O 1.544(4) . ?
F00E C00X 1.337(5) . ?
F3 C1 1.332(5) . ?
C14 H14 0.9300 . ?
C14 C13 1.389(5) . ?
C4 H4 0.9800 . ?
C4 C2 1.556(5) . ?
C00I C00O 1.531(5) . ?
C00J C00Q 1.380(5) . ?
C00J C00T 1.362(5) . ?
C3 C2 1.527(6) . ?
C00L H00L 0.9300 . ?
C00L C00T 1.377(5) . ?
C12 C13 1.364(5) . ?
C12 C11 1.393(5) . ?
C00N H00N 0.9300 . ?
C00N C00Q 1.381(5) . ?
C00O H00O 0.9800 . ?
C00O C00X 1.499(6) . ?
C13 H13 0.9300 . ?
C00Q H00Q 0.9300 . ?
C10 H10 0.9300 . ?
C10 C11 1.359(5) . ?
C00S C013 1.493(7) . ?
C00S C014 1.485(7) . ?
C00S C016 1.486(8) . ?
C00T H00T 0.9300 . ?
C5 C8 1.496(7) . ?
C5 C6 1.497(7) . ?
C5 C7 1.511(8) . ?
C2 H2 0.9800 . ?
C2 C1 1.477(6) . ?
C11 H11 0.9300 . ?
C8 H8A 0.9600 . ?
C8 H8B 0.9600 . ?
C8 H8C 0.9600 . ?
C6 H6A 0.9600 . ?
C6 H6B 0.9600 . ?
C6 H6C 0.9600 . ?
C7 H7A 0.9600 . ?
C7 H7B 0.9600 . ?
C7 H7C 0.9600 . ?
C013 H01A 0.9600 . ?
C013 H01B 0.9600 . ?
C013 H01C 0.9600 . ?
C014 H01D 0.9600 . ?
C014 H01E 0.9600 . ?
C014 H01F 0.9600 . ?
C016 H01G 0.9600 . ?
C016 H01H 0.9600 . ?
C016 H01I 0.9600 . ?
C15 H15A 0.9700 . ?
C15 H15B 0.9700 . ?
C15 F1 1.357(9) . ?
C17 H17A 0.9700 . ?
C17 H17B 0.9700 . ?
C17 F5 1.348(13) . ?
C16 H16A 0.9700 . ?
C16 H16B 0.9700 . ?
C16 F6 1.16(2) . ?

loop_
_geom_torsion_atom_site_label_1
_geom_torsion_atom_site_label_2
_geom_torsion_atom_site_label_3
_geom_torsion_atom_site_label_4
_geom_torsion
_geom_torsion_site_symmetry_1
_geom_torsion_site_symmetry_2
_geom_torsion_site_symmetry_3
_geom_torsion_site_symmetry_4
_geom_torsion_publ_flag
S001 C00J C00Q C00N 179.7(3) . . . . ?
S001 C00J C00T C00L 179.7(3) . . . . ?
S1 C12 C13 C14 177.1(3) . . . . ?
S1 C12 C11 C10 -177.6(3) . . . . ?
N003 C00D C00O C00I -2.6(2) . . . . ?
N003 C00D C00O C00X -120.0(4) . . . . ?
N003 C00I C00O C00D 2.9(2) . . . . ?
N003 C00I C00O C00X 120.6(3) . . . . ?
N1 C4 C2 C3 -1.1(2) . . . . ?
N1 C4 C2 C1 -116.4(4) . . . . ?
N1 C3 C2 C4 1.2(3) . . . . ?
N1 C3 C2 C1 118.9(4) . . . . ?
O007 C00I C00O C00D -175.2(4) . . . . ?
O007 C00I C00O C00X -57.6(5) . . . . ?
O1 C3 C2 C4 -177.6(5) . . . . ?
O1 C3 C2 C1 -59.9(6) . . . . ?
C00A C00D C00O C00I -121.0(3) . . . . ?
C00A C00D C00O C00X 121.6(4) . . . . ?
C00A C00L C00T C00J -0.3(6) . . . . ?
C00A C00N C00Q C00J 1.7(5) . . . . ?
C9 C14 C13 C12 0.4(6) . . . . ?
C9 C4 C2 C3 -119.5(3) . . . . ?
C9 C4 C2 C1 125.2(4) . . . . ?
C9 C10 C11 C12 0.9(7) . . . . ?
C00D N003 C00I O007 175.1(4) . . . . ?
C00D N003 C00I C00O -3.1(2) . . . . ?
C00D N003 C00S C013 17.7(6) . . . . ?
C00D N003 C00S C014 -99.9(5) . . . . ?
C00D N003 C00S C016 139.2(6) . . . . ?
C00D C00A C00L C00T 177.9(3) . . . . ?
C00D C00A C00N C00Q -178.6(3) . . . . ?
C00D C00O C00X F004 54.3(5) . . . . ?
C00D C00O C00X F008 -66.3(5) . . . . ?
C00D C00O C00X F00E 171.9(4) . . . . ?
C14 C9 C4 N1 141.5(3) . . . . ?
C14 C9 C4 C2 -118.2(3) . . . . ?
C14 C9 C10 C11 -0.3(6) . . . . ?
C4 N1 C3 O1 177.6(4) . . . . ?
C4 N1 C3 C2 -1.3(3) . . . . ?
C4 N1 C5 C8 18.9(6) . . . . ?
C4 N1 C5 C6 -103.1(5) . . . . ?
C4 N1 C5 C7 136.6(5) . . . . ?
C4 C9 C14 C13 178.0(3) . . . . ?
C4 C9 C10 C11 -178.7(4) . . . . ?
C4 C2 C1 F4 50.5(5) . . . . ?
C4 C2 C1 F2 -67.5(5) . . . . ?
C4 C2 C1 F3 170.5(4) . . . . ?
C00I N003 C00D C00A 121.3(3) . . . . ?
C00I N003 C00D C00O 3.0(2) . . . . ?
C00I N003 C00S C013 178.4(5) . . . . ?
C00I N003 C00S C014 60.9(6) . . . . ?
C00I N003 C00S C016 -60.1(7) . . . . ?
C00I C00O C00X F004 -44.4(5) . . . . ?
C00I C00O C00X F008 -165.1(3) . . . . ?
C00I C00O C00X F00E 73.1(5) . . . . ?
C00J S001 C17 F5 -80.6(8) . . . . ?
C00J S001 C16 F6 70.9(17) . . . . ?
C3 N1 C4 C9 119.3(3) . . . . ?
C3 N1 C4 C2 1.3(3) . . . . ?
C3 N1 C5 C8 -178.3(5) . . . . ?
C3 N1 C5 C6 59.7(6) . . . . ?
C3 N1 C5 C7 -60.6(6) . . . . ?
C3 C2 C1 F4 -47.2(5) . . . . ?
C3 C2 C1 F2 -165.1(4) . . . . ?
C3 C2 C1 F3 72.8(5) . . . . ?
C00L C00A C00D N003 141.5(3) . . . . ?
C00L C00A C00D C00O -118.2(3) . . . . ?
C00L C00A C00N C00Q -1.6(5) . . . . ?
C12 S1 C15 F1 -76.4(5) . . . . ?
C00N C00A C00D N003 -41.6(4) . . . . ?
C00N C00A C00D C00O 58.7(4) . . . . ?
C00N C00A C00L C00T 0.9(5) . . . . ?
C13 C12 C11 C10 -0.9(6) . . . . ?
C00Q C00J C00T C00L 0.4(6) . . . . ?
C10 C9 C14 C13 -0.4(5) . . . . ?
C10 C9 C4 N1 -40.2(4) . . . . ?
C10 C9 C4 C2 60.1(4) . . . . ?
C00S N003 C00D C00A -73.0(4) . . . . ?
C00S N003 C00D C00O 168.7(3) . . . . ?
C00S N003 C00I O007 9.5(7) . . . . ?
C00S N003 C00I C00O -168.6(3) . . . . ?
C00T C00J C00Q C00N -1.1(5) . . . . ?
C5 N1 C4 C9 -73.3(4) . . . . ?
C5 N1 C4 C2 168.6(4) . . . . ?
C5 N1 C3 O1 10.5(7) . . . . ?
C5 N1 C3 C2 -168.3(4) . . . . ?
C11 C12 C13 C14 0.2(6) . . . . ?
C15 S1 C12 C13 158.6(4) . . . . ?
C15 S1 C12 C11 -24.6(5) . . . . ?
C17 S001 C00J C00Q -175.3(5) . . . . ?
C17 S001 C00J C00T 5.5(5) . . . . ?
C17 S001 C16 F6 -127.0(14) . . . . ?
C16 S001 C00J C00Q -6.7(8) . . . . ?
C16 S001 C00J C00T 174.0(8) . . . . ?
C16 S001 C17 F5 117.2(13) . . . . ?

loop_
_smtbx_masks_void_nr
_smtbx_masks_void_average_x
_smtbx_masks_void_average_y
_smtbx_masks_void_average_z
_smtbx_masks_void_volume
_smtbx_masks_void_count_electrons
_smtbx_masks_void_content
1 0.242 0.271 0.000 8.0 0.0 ?
2 0.758 0.729 0.000 8.0 0.0 ?
